data_1501554
loop_
_publ_author_name
'Mohamed Osman Awaleh'
'Francois Brisse'
'Youssouf Djibril Soubaneh'
'Thierry Maris'

_publ_section_title
;
 Influence of the counteranion on silver(I)-dithioether coordination
 polymers
;
_journal_name_full Polyhedron
_journal_page_first 2966
_journal_page_last 2975
_journal_paper_doi 10.1016/j.poly.2010.08.013
_journal_volume 29
_journal_year 2010
_chemical_compound_source 'Synthesized by the authors. See text'
_chemical_formula_sum 'C10 H24 Ag B F4 S4'
_chemical_formula_weight 467.21
_space_group_IT_number 14
_symmetry_cell_setting monoclinic
_symmetry_space_group_name_Hall '-P 2ybc'
_symmetry_space_group_name_H-M 'P 1 21/c 1'
_atom_sites_solution_hydrogens geom
_atom_sites_solution_primary direct
_atom_sites_solution_secondary difmap
_audit_creation_method SHELXL-97
_cell_angle_alpha 90.00
_cell_angle_beta 92.324(2)
_cell_angle_gamma 90.00
_cell_formula_units_Z 4
_cell_length_a 8.0371(2)
_cell_length_b 21.6514(6)
_cell_length_c 10.4766(3)
_cell_measurement_reflns_used 2739
_cell_measurement_temperature 100(2)
_cell_measurement_theta_max 67.96
_cell_measurement_theta_min 4.08
_cell_volume 1821.58(9)
_computing_cell_refinement 'SMART (Bruker, 2003)'
_computing_data_collection 'SMART (Bruker, 2003)'
_computing_data_reduction 'SAINT (Bruker, 2004)'
_computing_molecular_graphics 'SHELXTL (Bruker, 1997)'
_computing_publication_material 'UdMX (local program)'
_computing_structure_refinement 'SHELXL97 (Sheldrick, 1997)'
_computing_structure_solution 'SHELXS97 (Sheldrick, 1997)'
_diffrn_ambient_temperature 100(2)
_diffrn_detector_area_resol_mean 5.5
_diffrn_measured_fraction_theta_full 0.993
_diffrn_measured_fraction_theta_max 0.993
_diffrn_measurement_device_type 'Bruker Smart 6000'
_diffrn_measurement_method \w
_diffrn_radiation_monochromator graphite
_diffrn_radiation_source 'Sealed Tube'
_diffrn_radiation_type CuK\a
_diffrn_radiation_wavelength 1.54178
_diffrn_reflns_av_R_equivalents 0.075
_diffrn_reflns_av_sigmaI/netI 0.0708
_diffrn_reflns_limit_h_max 9
_diffrn_reflns_limit_h_min -9
_diffrn_reflns_limit_k_max 25
_diffrn_reflns_limit_k_min -26
_diffrn_reflns_limit_l_max 12
_diffrn_reflns_limit_l_min -12
_diffrn_reflns_number 24468
_diffrn_reflns_theta_full 68.60
_diffrn_reflns_theta_max 68.60
_diffrn_reflns_theta_min 4.08
_diffrn_standards_decay_% -3.81
_diffrn_standards_number 17
_exptl_absorpt_coefficient_mu 13.401
_exptl_absorpt_correction_T_max 0.1340
_exptl_absorpt_correction_T_min 0.1200
_exptl_absorpt_correction_type multi-scan
_exptl_absorpt_process_details 'Sadabs (Sheldrick,1996)'
_exptl_crystal_colour Colourless
_exptl_crystal_density_diffrn 1.704
_exptl_crystal_density_method 'not measured'
_exptl_crystal_description needle-like
_exptl_crystal_F_000 944
_exptl_crystal_size_max 0.13
_exptl_crystal_size_mid 0.09
_exptl_crystal_size_min 0.07
_refine_diff_density_max 0.973
_refine_diff_density_min -0.619
_refine_diff_density_rms 0.149
_refine_ls_extinction_method none
_refine_ls_goodness_of_fit_ref 0.905
_refine_ls_hydrogen_treatment constr
_refine_ls_matrix_type full
_refine_ls_number_parameters 185
_refine_ls_number_reflns 3347
_refine_ls_number_restraints 0
_refine_ls_restrained_S_all 0.905
_refine_ls_R_factor_all 0.0550
_refine_ls_R_factor_gt 0.0401
_refine_ls_shift/su_max 0.000
_refine_ls_shift/su_mean 0.000
_refine_ls_structure_factor_coef Fsqd
_refine_ls_weighting_details 'calc w=1/[\s^2^(Fo^2^)+(0.0466P)^2^+0.0000P] where P=(Fo^2^+2Fc^2^)/3'
_refine_ls_weighting_scheme calc
_refine_ls_wR_factor_gt 0.0887
_refine_ls_wR_factor_ref 0.0930
_reflns_number_gt 2511
_reflns_number_total 3347
_reflns_threshold_expression I>2\s(I)
_cod_data_source_file deposit.cif
_cod_data_source_block ande61
_cod_depositor_comments
;
 Updated values of the _geom_bond_atom_site_label_*,
 _geom_angle_atom_site_label_* and _geom_torsion_atom_site_label
 data items to establish relationships between loop packets from
 different data loops.

 Antanas Vaitkus,
 2020-10-02
;
_cod_original_sg_symbol_H-M P21/c
_cod_database_code 1501554

loop_
_symmetry_equiv_pos_as_xyz
'x, y, z'
'-x, y+1/2, -z+1/2'
'-x, -y, -z'
'x, -y-1/2, z-1/2'

loop_
_atom_site_label
_atom_site_type_symbol
_atom_site_fract_x
_atom_site_fract_y
_atom_site_fract_z
_atom_site_U_iso_or_equiv
_atom_site_adp_type
_atom_site_occupancy
_atom_site_symmetry_multiplicity
_atom_site_calc_flag
_atom_site_refinement_flags
Ag1 Ag 0.11351(4) 0.630262(16) 0.38656(4) 0.01314(12) Uani 1 1 d .
S1 S 0.28145(14) 0.62130(5) 0.61055(12) 0.0112(3) Uani 1 1 d .
S2 S -0.18856(14) 0.63790(5) 0.44474(12) 0.0117(3) Uani 1 1 d .
S3 S 0.21920(15) 0.54040(5) 0.26000(12) 0.0123(3) Uani 1 1 d .
S4 S 0.19759(14) 0.73665(5) 0.29505(12) 0.0105(3) Uani 1 1 d .
F1 F 0.8271(4) 0.65267(17) 0.9035(4) 0.0393(10) Uani 1 1 d .
F2 F 0.6019(4) 0.67946(14) 1.0144(3) 0.0266(8) Uani 1 1 d .
F3 F 0.5878(5) 0.59795(19) 0.8794(4) 0.0498(11) Uani 1 1 d .
F4 F 0.7397(5) 0.59095(17) 1.0631(4) 0.0463(11) Uani 1 1 d .
C11 C 0.1600(6) 0.5860(2) 0.7332(5) 0.0123(11) Uani 1 1 d .
H11A H 0.2374 0.5696 0.8008 0.015 Uiso 1 1 calc R
H11B H 0.0918 0.6185 0.7723 0.015 Uiso 1 1 calc R
C12 C 0.4287(7) 0.5591(2) 0.5880(5) 0.0188(12) Uani 1 1 d .
H12A H 0.4881 0.5500 0.6694 0.028 Uiso 1 1 calc R
H12B H 0.5088 0.5715 0.5248 0.028 Uiso 1 1 calc R
H12C H 0.3687 0.5222 0.5577 0.028 Uiso 1 1 calc R
C21 C -0.1957(7) 0.6823(3) 0.5910(5) 0.0246(14) Uani 1 1 d .
H21A H -0.1468 0.7231 0.5778 0.037 Uiso 1 1 calc R
H21B H -0.1324 0.6608 0.6594 0.037 Uiso 1 1 calc R
H21C H -0.3116 0.6869 0.6149 0.037 Uiso 1 1 calc R
C23 C -0.2993(6) 0.6895(2) 0.3345(5) 0.0121(11) Uani 1 1 d .
H23A H -0.2535 0.7318 0.3443 0.015 Uiso 1 1 calc R
H23B H -0.2825 0.6759 0.2457 0.015 Uiso 1 1 calc R
C24 C -0.4847(6) 0.6905(2) 0.3586(5) 0.0115(11) Uani 1 1 d .
H24A H -0.5300 0.6482 0.3489 0.014 Uiso 1 1 calc R
H24B H -0.5009 0.7039 0.4476 0.014 Uiso 1 1 calc R
C31 C 0.0432(6) 0.4943(2) 0.2013(5) 0.0117(10) Uani 1 1 d .
H31A H -0.0355 0.5206 0.1506 0.014 Uiso 1 1 calc R
H31B H 0.0827 0.4611 0.1450 0.014 Uiso 1 1 calc R
C32 C -0.0450(6) 0.4660(2) 0.3128(5) 0.0126(11) Uani 1 1 d .
H32A H -0.1107 0.4982 0.3551 0.015 Uiso 1 1 calc R
H32B H 0.0386 0.4497 0.3762 0.015 Uiso 1 1 calc R
C34 C 0.2933(8) 0.5673(3) 0.1089(6) 0.0296(15) Uani 1 1 d .
H34A H 0.3213 0.5317 0.0560 0.044 Uiso 1 1 calc R
H34B H 0.3927 0.5929 0.1243 0.044 Uiso 1 1 calc R
H34C H 0.2062 0.5918 0.0647 0.044 Uiso 1 1 calc R
C41 C 0.2003(6) 0.7814(2) 0.4413(5) 0.0151(11) Uani 1 1 d .
H41A H 0.2417 0.7556 0.5127 0.023 Uiso 1 1 calc R
H41B H 0.0873 0.7955 0.4575 0.023 Uiso 1 1 calc R
H41C H 0.2735 0.8172 0.4329 0.023 Uiso 1 1 calc R
C42 C 0.4201(6) 0.7332(2) 0.2684(5) 0.0121(11) Uani 1 1 d .
H42A H 0.4360 0.7193 0.1797 0.015 Uiso 1 1 calc R
H42B H 0.4672 0.7752 0.2773 0.015 Uiso 1 1 calc R
B1 B 0.6893(7) 0.6301(3) 0.9662(6) 0.0173(13) Uani 1 1 d .

loop_
_atom_site_aniso_label
_atom_site_aniso_U_11
_atom_site_aniso_U_22
_atom_site_aniso_U_33
_atom_site_aniso_U_23
_atom_site_aniso_U_13
_atom_site_aniso_U_12
Ag1 0.00926(18) 0.00980(18) 0.0206(2) -0.00168(16) 0.00405(13) -0.00004(16)
S1 0.0122(5) 0.0076(5) 0.0139(7) -0.0003(5) 0.0025(5) -0.0006(5)
S2 0.0077(5) 0.0129(6) 0.0147(7) 0.0015(5) 0.0029(5) 0.0023(5)
S3 0.0130(6) 0.0087(5) 0.0155(7) -0.0010(5) 0.0050(5) 0.0007(5)
S4 0.0091(5) 0.0104(6) 0.0121(6) 0.0016(5) 0.0009(5) 0.0014(5)
F1 0.0245(18) 0.042(2) 0.053(3) -0.0012(19) 0.0238(18) -0.0023(17)
F2 0.0318(18) 0.0229(17) 0.026(2) -0.0029(14) 0.0106(15) 0.0105(15)
F3 0.051(3) 0.049(2) 0.049(3) -0.019(2) -0.005(2) -0.016(2)
F4 0.061(3) 0.039(2) 0.039(3) 0.0147(19) 0.005(2) 0.025(2)
C11 0.016(3) 0.013(2) 0.008(3) -0.003(2) 0.001(2) 0.005(2)
C12 0.022(3) 0.018(3) 0.017(3) 0.004(2) 0.005(2) 0.000(2)
C21 0.023(3) 0.039(3) 0.013(3) -0.003(3) 0.002(2) 0.016(3)
C23 0.013(2) 0.012(2) 0.012(3) 0.000(2) 0.004(2) 0.000(2)
C24 0.013(2) 0.010(2) 0.012(3) 0.001(2) 0.003(2) 0.000(2)
C31 0.015(2) 0.008(2) 0.013(3) 0.000(2) 0.004(2) 0.000(2)
C32 0.019(3) 0.010(2) 0.009(3) -0.0028(19) 0.004(2) 0.001(2)
C34 0.033(3) 0.021(3) 0.036(4) -0.002(3) 0.018(3) -0.011(3)
C41 0.017(3) 0.016(3) 0.012(3) -0.002(2) 0.000(2) 0.003(2)
C42 0.018(3) 0.010(2) 0.009(3) 0.003(2) 0.004(2) -0.001(2)
B1 0.018(3) 0.019(3) 0.016(3) 0.001(3) 0.005(2) 0.003(3)

loop_
_atom_type_symbol
_atom_type_description
_atom_type_scat_dispersion_real
_atom_type_scat_dispersion_imag
_atom_type_scat_source
C C 0.0181 0.0091 'International Tables Vol C Tables 4.2.6.8 and 6.1.1.4'
H H 0.0000 0.0000 'International Tables Vol C Tables 4.2.6.8 and 6.1.1.4'
B B 0.0090 0.0039 'International Tables Vol C Tables 4.2.6.8 and 6.1.1.4'
F F 0.0727 0.0534 'International Tables Vol C Tables 4.2.6.8 and 6.1.1.4'
S S 0.3331 0.5567 'International Tables Vol C Tables 4.2.6.8 and 6.1.1.4'
Ag Ag 0.1306 4.2820 'International Tables Vol C Tables 4.2.6.8 and 6.1.1.4'

loop_
_geom_angle_atom_site_label_1
_geom_angle_atom_site_label_2
_geom_angle_atom_site_label_3
_geom_angle_site_symmetry_1
_geom_angle_site_symmetry_3
_geom_angle
_geom_angle_publ_flag
S3 Ag1 S2 . . 121.58(4) y
S3 Ag1 S4 . . 113.10(4) y
S2 Ag1 S4 . . 107.31(4) y
S3 Ag1 S1 . . 103.73(4) y
S2 Ag1 S1 . . 104.42(4) y
S4 Ag1 S1 . . 105.05(4) y
C11 S1 C12 . . 98.8(2) y
C11 S1 Ag1 . . 112.73(17) y
C12 S1 Ag1 . . 104.43(19) y
C21 S2 C23 . . 100.4(2) y
C21 S2 Ag1 . . 107.55(19) y
C23 S2 Ag1 . . 109.71(16) y
C34 S3 C31 . . 99.2(3) y
C34 S3 Ag1 . . 110.0(2) y
C31 S3 Ag1 . . 109.13(16) y
C41 S4 C42 . . 100.0(2) y
C41 S4 Ag1 . . 98.98(17) y
C42 S4 Ag1 . . 106.95(16) y
C32 C11 S1 3_566 . 115.1(3) y
C32 C11 H11A 3_566 . 108.5 ?
S1 C11 H11A . . 108.5 ?
C32 C11 H11B 3_566 . 108.5 ?
S1 C11 H11B . . 108.5 ?
H11A C11 H11B . . 107.5 ?
S1 C12 H12A . . 109.5 ?
S1 C12 H12B . . 109.5 ?
H12A C12 H12B . . 109.5 ?
S1 C12 H12C . . 109.5 ?
H12A C12 H12C . . 109.5 ?
H12B C12 H12C . . 109.5 ?
S2 C21 H21A . . 109.5 ?
S2 C21 H21B . . 109.5 ?
H21A C21 H21B . . 109.5 ?
S2 C21 H21C . . 109.5 ?
H21A C21 H21C . . 109.5 ?
H21B C21 H21C . . 109.5 ?
C24 C23 S2 . . 111.2(3) y
C24 C23 H23A . . 109.4 ?
S2 C23 H23A . . 109.4 ?
C24 C23 H23B . . 109.4 ?
S2 C23 H23B . . 109.4 ?
H23A C23 H23B . . 108 ?
C42 C24 C23 1_455 . 112.4(4) y
C42 C24 H24A 1_455 . 109.1 ?
C23 C24 H24A . . 109.1 ?
C42 C24 H24B 1_455 . 109.1 ?
C23 C24 H24B . . 109.1 ?
H24A C24 H24B . . 107.9 ?
C32 C31 S3 . . 110.0(4) y
C32 C31 H31A . . 109.7 ?
S3 C31 H31A . . 109.7 ?
C32 C31 H31B . . 109.7 ?
S3 C31 H31B . . 109.7 ?
H31A C31 H31B . . 108.2 ?
C31 C32 C11 . 3_566 110.5(4) y
C31 C32 H32A . . 109.5 ?
C11 C32 H32A 3_566 . 109.5 ?
C31 C32 H32B . . 109.5 ?
C11 C32 H32B 3_566 . 109.5 ?
H32A C32 H32B . . 108.1 ?
S3 C34 H34A . . 109.5 ?
S3 C34 H34B . . 109.5 ?
H34A C34 H34B . . 109.5 ?
S3 C34 H34C . . 109.5 ?
H34A C34 H34C . . 109.5 ?
H34B C34 H34C . . 109.5 ?
S4 C41 H41A . . 109.5 ?
S4 C41 H41B . . 109.5 ?
H41A C41 H41B . . 109.5 ?
S4 C41 H41C . . 109.5 ?
H41A C41 H41C . . 109.5 ?
H41B C41 H41C . . 109.5 ?
C24 C42 S4 1_655 . 113.9(3) y
C24 C42 H42A 1_655 . 108.8 ?
S4 C42 H42A . . 108.8 ?
C24 C42 H42B 1_655 . 108.8 ?
S4 C42 H42B . . 108.8 ?
H42A C42 H42B . . 107.7 ?
F4 B1 F2 . . 110.3(5) y
F4 B1 F3 . . 108.9(5) y
F2 B1 F3 . . 109.5(5) y
F4 B1 F1 . . 110.3(5) y
F2 B1 F1 . . 108.9(5) y
F3 B1 F1 . . 108.9(5) y

loop_
_geom_bond_atom_site_label_1
_geom_bond_atom_site_label_2
_geom_bond_site_symmetry_2
_geom_bond_distance
_geom_bond_publ_flag
Ag1 S3 . 2.5212(12) y
Ag1 S2 . 2.5324(12) y
Ag1 S4 . 2.5951(12) y
Ag1 S1 . 2.6663(13) y
S1 C11 . 1.814(5) y
S1 C12 . 1.815(5) y
S2 C21 . 1.812(6) y
S2 C23 . 1.814(5) y
S3 C34 . 1.810(6) y
S3 C31 . 1.818(5) y
S4 C41 . 1.812(5) y
S4 C42 . 1.822(5) y
F1 B1 . 1.399(7) y
F2 B1 . 1.385(7) y
F3 B1 . 1.385(7) y
F4 B1 . 1.371(7) y
C11 C32 3_566 1.523(7) y
C11 H11A . 0.99 ?
C11 H11B . 0.99 ?
C12 H12A . 0.98 ?
C12 H12B . 0.98 ?
C12 H12C . 0.98 ?
C21 H21A . 0.98 ?
C21 H21B . 0.98 ?
C21 H21C . 0.98 ?
C23 C24 . 1.522(6) y
C23 H23A . 0.99 ?
C23 H23B . 0.99 ?
C24 C42 1_455 1.507(7) y
C24 H24A . 0.99 ?
C24 H24B . 0.99 ?
C31 C32 . 1.520(6) y
C31 H31A . 0.99 ?
C31 H31B . 0.99 ?
C32 C11 3_566 1.523(7) y
C32 H32A . 0.99 ?
C32 H32B . 0.99 ?
C34 H34A . 0.98 ?
C34 H34B . 0.98 ?
C34 H34C . 0.98 ?
C41 H41A . 0.98 ?
C41 H41B . 0.98 ?
C41 H41C . 0.98 ?
C42 C24 1_655 1.507(7) y
C42 H42A . 0.99 ?
C42 H42B . 0.99 ?

loop_
_geom_torsion_atom_site_label_1
_geom_torsion_atom_site_label_2
_geom_torsion_atom_site_label_3
_geom_torsion_atom_site_label_4
_geom_torsion_site_symmetry_4
_geom_torsion
_geom_torsion_publ_flag
S3 Ag1 S1 C11 . -100.20(17) y
S2 Ag1 S1 C11 . 28.08(17) y
S4 Ag1 S1 C11 . 140.86(17) y
S3 Ag1 S1 C12 . 5.96(18) y
S2 Ag1 S1 C12 . 134.24(18) y
S4 Ag1 S1 C12 . -112.98(18) y
S3 Ag1 S2 C21 . 152.3(2) y
S4 Ag1 S2 C21 . -75.3(2) y
S1 Ag1 S2 C21 . 35.8(2) y
S3 Ag1 S2 C23 . -99.39(18) y
S4 Ag1 S2 C23 . 32.99(18) y
S1 Ag1 S2 C23 . 144.14(18) y
S2 Ag1 S3 C34 . 117.0(2) y
S4 Ag1 S3 C34 . -12.9(2) y
S1 Ag1 S3 C34 . -126.2(2) y
S2 Ag1 S3 C31 . 9.15(18) y
S4 Ag1 S3 C31 . -120.79(17) y
S1 Ag1 S3 C31 . 125.96(17) y
S3 Ag1 S4 C41 . -152.11(17) y
S2 Ag1 S4 C41 . 71.07(18) y
S1 Ag1 S4 C41 . -39.65(18) y
S3 Ag1 S4 C42 . -48.71(18) y
S2 Ag1 S4 C42 . 174.46(17) y
S1 Ag1 S4 C42 . 63.74(18) y
C12 S1 C11 C32 3_566 -72.8(4) y
Ag1 S1 C11 C32 3_566 36.9(4) y
C21 S2 C23 C24 . -72.3(4) y
Ag1 S2 C23 C24 . 174.6(3) y
S2 C23 C24 C42 1_455 179.9(3) y
C34 S3 C31 C32 . -179.4(4) y
Ag1 S3 C31 C32 . -64.4(3) y
S3 C31 C32 C11 3_566 -164.3(3) y
C41 S4 C42 C24 1_655 73.1(4) y
Ag1 S4 C42 C24 1_655 -29.6(4) y
